data_7031248
loop_
_publ_author_name
'Zhang, Bin'
'Zhang, Lina'
'Liu, Chunmei'
'Zhu, Yanyan'
'Tang, Mingsheng'
'Du, Chenxia'
'Song, Maoping'

_publ_section_title
;
 A platinum(ii) complex bearing deprotonated 2-(diphenylphosphino)benzoic
 acid for superior phosphorescence of monomers.
;
_journal_issue 21
_journal_name_full 'Dalton transactions (Cambridge, England : 2003)'
_journal_page_first 7704
_journal_page_last 7707
_journal_paper_doi 10.1039/c4dt00417e
_journal_volume 43
_journal_year 2014
_chemical_formula_moiety 'C30 H22 N O2 P Pt, H2 O'
_chemical_formula_sum 'C30 H24 N O3 P Pt'
_chemical_formula_weight 672.56
_chemical_name_systematic
;
 ? 
;
_space_group_crystal_system triclinic
_space_group_IT_number 2
_space_group_name_Hall '-P 1'
_space_group_name_H-M_alt 'P -1'
_symmetry_space_group_name_Hall '-P 1'
_symmetry_space_group_name_H-M 'P -1'
_atom_sites_solution_hydrogens geom
_atom_sites_solution_primary direct
_atom_sites_solution_secondary difmap
_audit_creation_date 2013-10-30
_audit_creation_method
;
  Olex2 1.1
  (compiled 2011.11.01 svn.r2039, GUI svn.r3906)
;
_cell_angle_alpha 86.495(3)
_cell_angle_beta 74.555(4)
_cell_angle_gamma 74.730(4)
_cell_formula_units_Z 2
_cell_length_a 9.3743(4)
_cell_length_b 11.2879(5)
_cell_length_c 13.1326(5)
_cell_measurement_reflns_used 5485
_cell_measurement_temperature 291(2)
_cell_measurement_theta_max 29.1810
_cell_measurement_theta_min 3.1532
_cell_volume 1292.11(10)
_computing_cell_refinement
;
CrysAlisPro, Agilent Technologies,
Version 1.171.36.20 (release 27-06-2012 CrysAlis171 .NET)
(compiled Jul 11 2012,15:38:31)
;
_computing_data_collection
;
CrysAlisPro, Agilent Technologies,
Version 1.171.36.20 (release 27-06-2012 CrysAlis171 .NET)
(compiled Jul 11 2012,15:38:31)
;
_computing_data_reduction
;
CrysAlisPro, Agilent Technologies,
Version 1.171.36.20 (release 27-06-2012 CrysAlis171 .NET)
(compiled Jul 11 2012,15:38:31)
;
_computing_molecular_graphics
;
O. V. Dolomanov, L. J. Bourhis, R. J. Gildea, J. A. K. Howard and H. Puschmann,
OLEX2: a complete structure solution, refinement and analysis program.
J. Appl. Cryst. (2009). 42, 339-341.
;
_computing_publication_material
;
O. V. Dolomanov, L. J. Bourhis, R. J. Gildea, J. A. K. Howard and H. Puschmann,
OLEX2: a complete structure solution, refinement and analysis program.
J. Appl. Cryst. (2009). 42, 339-341.
;
_computing_structure_refinement
;
XL, G.M. Sheldrick, Acta Cryst.
(2008). A64, 112-122
;
_computing_structure_solution
;
XS, G.M. Sheldrick, Acta Cryst.
(2008). A64, 112-122
;
_diffrn_ambient_temperature 291.15
_diffrn_detector_area_resol_mean 16.2312
_diffrn_measured_fraction_theta_full 0.998
_diffrn_measured_fraction_theta_max 0.998
_diffrn_measurement_details
;
  1 omega  -49.00   23.00   1.0000    2.0000
omega____ theta____ kappa____ phi______ frames
    -       19.8666  -57.0000  150.0000 72

  2 omega   32.00   89.00   1.0000    2.0000
omega____ theta____ kappa____ phi______ frames
    -       19.8666   57.0000  -60.0000 57

  3 omega  -10.00   82.00   1.0000    2.0000
omega____ theta____ kappa____ phi______ frames
    -       19.8666   77.0000   30.0000 92

  4 omega  -21.00   62.00   1.0000    2.0000
omega____ theta____ kappa____ phi______ frames
    -       19.8666  -99.0000 -120.0000 83

  5 omega  -23.00   62.00   1.0000    2.0000
omega____ theta____ kappa____ phi______ frames
    -       19.8666  -99.0000   90.0000 85
;
_diffrn_measurement_device_type 'Xcalibur, Eos, Gemini'
_diffrn_measurement_method '\w scans'
_diffrn_orient_matrix_UB_11 0.0678440000
_diffrn_orient_matrix_UB_12 -0.0328244000
_diffrn_orient_matrix_UB_13 0.0137351000
_diffrn_orient_matrix_UB_21 -0.0429559000
_diffrn_orient_matrix_UB_22 -0.0331411000
_diffrn_orient_matrix_UB_23 0.0382543000
_diffrn_orient_matrix_UB_31 0.0122179000
_diffrn_orient_matrix_UB_32 -0.0454695000
_diffrn_orient_matrix_UB_33 -0.0385754000
_diffrn_radiation_monochromator graphite
_diffrn_radiation_type 'Mo K\a'
_diffrn_radiation_wavelength 0.7107
_diffrn_reflns_av_R_equivalents 0.0355
_diffrn_reflns_av_unetI/netI 0.0570
_diffrn_reflns_limit_h_max 7
_diffrn_reflns_limit_h_min -11
_diffrn_reflns_limit_k_max 14
_diffrn_reflns_limit_k_min -14
_diffrn_reflns_limit_l_max 14
_diffrn_reflns_limit_l_min -16
_diffrn_reflns_number 9692
_diffrn_reflns_theta_full 26.37
_diffrn_reflns_theta_max 26.37
_diffrn_reflns_theta_min 3.16
_diffrn_source 'Enhance (Mo) X-ray Source'
_diffrn_source_current n/a
_diffrn_source_voltage n/a
_exptl_absorpt_coefficient_mu 5.524
_exptl_absorpt_correction_T_max 1.00000
_exptl_absorpt_correction_T_min 0.78421
_exptl_absorpt_correction_type multi-scan
_exptl_absorpt_process_details
;
CrysAlisPro, Agilent Technologies,
Version 1.171.36.20 (release 27-06-2012 CrysAlis171 .NET)
(compiled Jul 11 2012,15:38:31)
Empirical absorption correction using spherical harmonics,
 implemented in SCALE3 ABSPACK scaling algorithm.
;
_exptl_crystal_colour yellow
_exptl_crystal_density_diffrn 1.729
_exptl_crystal_density_method 'not measured'
_exptl_crystal_F_000 656
_exptl_crystal_size_max 0.2
_exptl_crystal_size_mid 0.2
_exptl_crystal_size_min 0.1
_refine_diff_density_max 0.983
_refine_diff_density_min -0.909
_refine_diff_density_rms 0.120
_refine_ls_extinction_method none
_refine_ls_goodness_of_fit_ref 1.021
_refine_ls_hydrogen_treatment noref
_refine_ls_matrix_type full
_refine_ls_number_parameters 328
_refine_ls_number_reflns 5279
_refine_ls_number_restraints 0
_refine_ls_restrained_S_all 1.021
_refine_ls_R_factor_all 0.0397
_refine_ls_R_factor_gt 0.0323
_refine_ls_shift/su_max 0.001
_refine_ls_shift/su_mean 0.000
_refine_ls_structure_factor_coef Fsqd
_refine_ls_weighting_details 'calc w=1/[\s^2^(Fo^2^)+(0.0209P)^2^+0.0000P] where P=(Fo^2^+2Fc^2^)/3'
_refine_ls_weighting_scheme calc
_refine_ls_wR_factor_gt 0.0600
_refine_ls_wR_factor_ref 0.0638
_reflns_number_gt 4691
_reflns_number_total 5279
_reflns_threshold_expression >2sigma(I)
_cod_data_source_file c4dt00417e2.cif
_cod_data_source_block bzptpypco1
_cod_original_cell_volume 1292.10(9)
_cod_database_code 7031248
_chemical_oxdiff_formula C12N2O2H41Pt1P1
_reflns_odcompleteness_completeness 99.85
_reflns_odcompleteness_iscentric 1
_reflns_odcompleteness_theta 26.32

loop_
_space_group_symop_id
_space_group_symop_operation_xyz
1 'x, y, z'
2 '-x, -y, -z'

loop_
_atom_site_label
_atom_site_type_symbol
_atom_site_fract_x
_atom_site_fract_y
_atom_site_fract_z
_atom_site_U_iso_or_equiv
_atom_site_adp_type
_atom_site_occupancy
_atom_site_symmetry_multiplicity
_atom_site_calc_flag
_atom_site_refinement_flags
Pt1 Pt 0.729878(18) 0.825563(15) 0.694217(15) 0.03015(7) Uani 1 1 d .
P1 P 0.64804(12) 0.68970(10) 0.80737(10) 0.0290(3) Uani 1 1 d .
O1 O 0.8376(3) 0.8648(3) 0.8047(3) 0.0420(8) Uani 1 1 d .
O2 O 0.9020(4) 0.8757(3) 0.9522(3) 0.0582(11) Uani 1 1 d .
O3 O 1.1049(5) 1.0207(4) 0.8473(4) 0.0799(14) Uani 1 1 d G
H3A H 1.0462 0.9815 0.8875 0.120 Uiso 1 1 d G
H3B H 1.0580 1.0651 0.8056 0.120 Uiso 1 1 d G
N1 N 0.7846(4) 0.9696(3) 0.5992(3) 0.0364(10) Uani 1 1 d .
C1 C 0.6650(5) 0.7942(4) 0.5689(4) 0.0369(12) Uani 1 1 d .
C2 C 0.6177(5) 0.6916(4) 0.5464(4) 0.0425(12) Uani 1 1 d .
H2 H 0.6094 0.6297 0.5961 0.051 Uiso 1 1 calc R
C3 C 0.5834(6) 0.6821(5) 0.4507(5) 0.0513(15) Uani 1 1 d .
H3 H 0.5523 0.6142 0.4374 0.062 Uiso 1 1 calc R
C4 C 0.5950(6) 0.7722(5) 0.3755(5) 0.0589(16) Uani 1 1 d .
H4 H 0.5698 0.7657 0.3125 0.071 Uiso 1 1 calc R
C5 C 0.6435(5) 0.8708(5) 0.3937(5) 0.0492(14) Uani 1 1 d .
H5 H 0.6517 0.9315 0.3428 0.059 Uiso 1 1 calc R
C6 C 0.6807(5) 0.8813(4) 0.4876(4) 0.0394(12) Uani 1 1 d .
C7 C 0.7414(5) 0.9814(4) 0.5093(4) 0.0375(12) Uani 1 1 d .
C8 C 0.7596(6) 1.0817(5) 0.4446(5) 0.0563(15) Uani 1 1 d .
H8 H 0.7301 1.0900 0.3818 0.068 Uiso 1 1 calc R
C9 C 0.8208(7) 1.1685(5) 0.4733(6) 0.0658(18) Uani 1 1 d .
H9 H 0.8332 1.2357 0.4304 0.079 Uiso 1 1 calc R
C10 C 0.8630(6) 1.1541(5) 0.5665(6) 0.0575(16) Uani 1 1 d .
H10 H 0.9040 1.2123 0.5874 0.069 Uiso 1 1 calc R
C11 C 0.8453(5) 1.0541(4) 0.6292(5) 0.0455(13) Uani 1 1 d .
H11 H 0.8749 1.0444 0.6920 0.055 Uiso 1 1 calc R
C12 C 0.8111(5) 0.8594(4) 0.9046(4) 0.0360(11) Uani 1 1 d .
C13 C 0.6642(5) 0.8330(4) 0.9712(4) 0.0332(11) Uani 1 1 d .
C14 C 0.6047(5) 0.8889(4) 1.0710(4) 0.0406(12) Uani 1 1 d .
H14 H 0.6583 0.9364 1.0934 0.049 Uiso 1 1 calc R
C15 C 0.4696(6) 0.8755(4) 1.1366(4) 0.0440(13) Uani 1 1 d .
H15 H 0.4305 0.9158 1.2017 0.053 Uiso 1 1 calc R
C16 C 0.3921(6) 0.8024(4) 1.1059(4) 0.0449(13) Uani 1 1 d .
H16 H 0.3007 0.7924 1.1503 0.054 Uiso 1 1 calc R
C17 C 0.4503(5) 0.7439(4) 1.0090(4) 0.0411(12) Uani 1 1 d .
H17 H 0.3986 0.6925 0.9900 0.049 Uiso 1 1 calc R
C18 C 0.5837(5) 0.7592(4) 0.9388(4) 0.0305(10) Uani 1 1 d .
C19 C 0.4823(5) 0.6416(4) 0.7970(4) 0.0322(11) Uani 1 1 d .
C20 C 0.3550(5) 0.7333(4) 0.7863(4) 0.0423(13) Uani 1 1 d .
H20 H 0.3596 0.8148 0.7800 0.051 Uiso 1 1 calc R
C21 C 0.2207(5) 0.7031(5) 0.7848(5) 0.0492(14) Uani 1 1 d .
H21 H 0.1351 0.7642 0.7783 0.059 Uiso 1 1 calc R
C22 C 0.2158(6) 0.5820(6) 0.7931(5) 0.0621(18) Uani 1 1 d .
H22 H 0.1264 0.5618 0.7916 0.075 Uiso 1 1 calc R
C23 C 0.3404(6) 0.4907(5) 0.8033(5) 0.0541(16) Uani 1 1 d .
H23 H 0.3354 0.4093 0.8089 0.065 Uiso 1 1 calc R
C24 C 0.4739(5) 0.5204(4) 0.8052(4) 0.0408(12) Uani 1 1 d .
H24 H 0.5587 0.4586 0.8121 0.049 Uiso 1 1 calc R
C25 C 0.7938(5) 0.5486(4) 0.8106(4) 0.0326(11) Uani 1 1 d .
C26 C 0.8117(6) 0.4886(4) 0.9030(5) 0.0510(14) Uani 1 1 d .
H26 H 0.7491 0.5225 0.9675 0.061 Uiso 1 1 calc R
C27 C 0.9226(6) 0.3778(5) 0.9008(6) 0.0679(19) Uani 1 1 d .
H27 H 0.9344 0.3379 0.9633 0.081 Uiso 1 1 calc R
C28 C 1.0142(6) 0.3285(5) 0.8050(6) 0.0643(19) Uani 1 1 d .
H28 H 1.0876 0.2543 0.8028 0.077 Uiso 1 1 calc R
C29 C 0.9990(6) 0.3868(5) 0.7131(5) 0.0526(15) Uani 1 1 d .
H29 H 1.0618 0.3527 0.6487 0.063 Uiso 1 1 calc R
C30 C 0.8892(5) 0.4972(4) 0.7161(5) 0.0426(13) Uani 1 1 d .
H30 H 0.8798 0.5373 0.6533 0.051 Uiso 1 1 calc R

loop_
_atom_site_aniso_label
_atom_site_aniso_U_11
_atom_site_aniso_U_22
_atom_site_aniso_U_33
_atom_site_aniso_U_23
_atom_site_aniso_U_13
_atom_site_aniso_U_12
Pt1 0.02660(10) 0.03200(10) 0.02988(12) 0.00109(7) -0.00497(8) -0.00671(7)
P1 0.0267(6) 0.0282(6) 0.0306(7) -0.0001(5) -0.0067(5) -0.0053(4)
O1 0.0353(19) 0.056(2) 0.040(2) 0.0015(18) -0.0094(17) -0.0206(15)
O2 0.049(2) 0.086(3) 0.054(3) -0.008(2) -0.018(2) -0.034(2)
O3 0.108(4) 0.071(3) 0.067(4) 0.012(2) -0.012(3) -0.046(3)
N1 0.030(2) 0.036(2) 0.037(3) 0.0058(19) -0.0011(19) -0.0084(16)
C1 0.022(2) 0.041(3) 0.040(3) -0.005(2) -0.001(2) -0.0026(19)
C2 0.045(3) 0.048(3) 0.035(3) -0.003(2) -0.010(2) -0.013(2)
C3 0.049(3) 0.057(3) 0.049(4) -0.015(3) -0.015(3) -0.009(3)
C4 0.063(4) 0.066(4) 0.041(4) -0.007(3) -0.022(3) 0.006(3)
C5 0.046(3) 0.052(3) 0.039(4) 0.000(3) -0.008(3) 0.003(2)
C6 0.026(2) 0.045(3) 0.039(3) -0.001(2) -0.004(2) 0.001(2)
C7 0.027(2) 0.036(3) 0.037(3) 0.009(2) -0.001(2) 0.0033(19)
C8 0.058(4) 0.053(3) 0.051(4) 0.018(3) -0.012(3) -0.010(3)
C9 0.067(4) 0.054(4) 0.071(5) 0.023(3) -0.008(4) -0.021(3)
C10 0.056(4) 0.047(3) 0.068(5) 0.007(3) -0.006(3) -0.023(3)
C11 0.035(3) 0.050(3) 0.050(4) 0.004(3) -0.004(3) -0.017(2)
C12 0.037(3) 0.034(2) 0.039(3) 0.001(2) -0.012(2) -0.011(2)
C13 0.029(2) 0.030(2) 0.038(3) 0.000(2) -0.010(2) -0.0021(18)
C14 0.046(3) 0.039(3) 0.039(3) -0.003(2) -0.018(3) -0.006(2)
C15 0.051(3) 0.044(3) 0.030(3) -0.001(2) -0.010(3) -0.002(2)
C16 0.040(3) 0.051(3) 0.035(3) 0.002(2) 0.005(2) -0.011(2)
C17 0.041(3) 0.047(3) 0.034(3) -0.002(2) -0.003(2) -0.014(2)
C18 0.027(2) 0.028(2) 0.034(3) 0.000(2) -0.007(2) -0.0025(17)
C19 0.028(2) 0.036(2) 0.034(3) -0.001(2) -0.006(2) -0.0116(19)
C20 0.030(3) 0.047(3) 0.048(4) 0.002(2) -0.006(2) -0.011(2)
C21 0.026(3) 0.067(4) 0.053(4) -0.003(3) -0.011(3) -0.008(2)
C22 0.045(3) 0.085(5) 0.066(5) -0.013(4) -0.009(3) -0.036(3)
C23 0.055(4) 0.048(3) 0.066(5) -0.005(3) -0.010(3) -0.029(3)
C24 0.042(3) 0.036(3) 0.042(3) -0.005(2) -0.006(2) -0.010(2)
C25 0.028(2) 0.030(2) 0.041(3) -0.001(2) -0.008(2) -0.0093(18)
C26 0.038(3) 0.052(3) 0.053(4) 0.009(3) -0.004(3) -0.004(2)
C27 0.048(4) 0.050(3) 0.090(6) 0.030(3) -0.011(4) 0.000(3)
C28 0.039(3) 0.039(3) 0.103(6) 0.010(3) -0.013(4) 0.001(2)
C29 0.041(3) 0.045(3) 0.063(5) -0.015(3) -0.005(3) -0.001(2)
C30 0.036(3) 0.040(3) 0.050(4) -0.006(2) -0.011(3) -0.005(2)

loop_
_atom_type_symbol
_atom_type_description
_atom_type_scat_dispersion_real
_atom_type_scat_dispersion_imag
_atom_type_scat_source
C C 0.0033 0.0016 'International Tables Vol C Tables 4.2.6.8 and 6.1.1.4'
H H 0.0000 0.0000 'International Tables Vol C Tables 4.2.6.8 and 6.1.1.4'
N N 0.0061 0.0033 'International Tables Vol C Tables 4.2.6.8 and 6.1.1.4'
O O 0.0106 0.0060 'International Tables Vol C Tables 4.2.6.8 and 6.1.1.4'
P P 0.1023 0.0942 'International Tables Vol C Tables 4.2.6.8 and 6.1.1.4'
Pt Pt -1.7033 8.3905 'International Tables Vol C Tables 4.2.6.8 and 6.1.1.4'

loop_
_geom_angle_atom_site_label_1
_geom_angle_atom_site_label_2
_geom_angle_atom_site_label_3
_geom_angle
O1 Pt1 P1 87.37(10)
N1 Pt1 P1 172.90(10)
N1 Pt1 O1 91.41(15)
C1 Pt1 P1 101.90(14)
C1 Pt1 O1 168.49(16)
C1 Pt1 N1 80.22(18)
C18 P1 Pt1 107.75(14)
C19 P1 Pt1 118.86(17)
C19 P1 C18 102.5(2)
C25 P1 Pt1 113.72(16)
C25 P1 C18 107.8(2)
C25 P1 C19 105.20(19)
C12 O1 Pt1 134.5(3)
H3A O3 H3B 109.6
C7 N1 Pt1 115.0(3)
C7 N1 C11 121.2(4)
C11 N1 Pt1 123.5(4)
C2 C1 Pt1 128.8(4)
C6 C1 Pt1 115.1(3)
C6 C1 C2 115.9(5)
C1 C2 H2 119.6
C3 C2 C1 120.8(5)
C3 C2 H2 119.6
C2 C3 H3 119.6
C4 C3 C2 120.9(5)
C4 C3 H3 119.6
C3 C4 H4 120.1
C5 C4 C3 119.8(6)
C5 C4 H4 120.1
C4 C5 H5 119.8
C4 C5 C6 120.4(6)
C6 C5 H5 119.8
C1 C6 C7 114.9(5)
C5 C6 C1 122.1(5)
C5 C6 C7 122.9(5)
N1 C7 C6 114.4(4)
N1 C7 C8 119.6(5)
C8 C7 C6 126.0(5)
C7 C8 H8 119.9
C9 C8 C7 120.3(6)
C9 C8 H8 119.9
C8 C9 H9 120.7
C10 C9 C8 118.6(6)
C10 C9 H9 120.7
C9 C10 H10 119.8
C9 C10 C11 120.4(5)
C11 C10 H10 119.8
N1 C11 C10 119.9(6)
N1 C11 H11 120.1
C10 C11 H11 120.1
O1 C12 C13 120.8(4)
O2 C12 O1 122.4(5)
O2 C12 C13 116.9(5)
C14 C13 C12 116.4(4)
C14 C13 C18 118.8(4)
C18 C13 C12 124.8(4)
C13 C14 H14 119.2
C15 C14 C13 121.6(4)
C15 C14 H14 119.2
C14 C15 H15 120.1
C14 C15 C16 119.7(5)
C16 C15 H15 120.1
C15 C16 H16 120.1
C15 C16 C17 119.7(5)
C17 C16 H16 120.1
C16 C17 H17 118.9
C16 C17 C18 122.1(4)
C18 C17 H17 118.9
C13 C18 P1 121.5(3)
C17 C18 P1 120.5(3)
C17 C18 C13 117.9(4)
C20 C19 P1 117.2(3)
C24 C19 P1 123.5(3)
C24 C19 C20 119.2(4)
C19 C20 H20 120.0
C19 C20 C21 120.0(4)
C21 C20 H20 120.0
C20 C21 H21 120.3
C22 C21 C20 119.4(5)
C22 C21 H21 120.3
C21 C22 H22 119.4
C23 C22 C21 121.2(5)
C23 C22 H22 119.4
C22 C23 H23 120.2
C22 C23 C24 119.6(5)
C24 C23 H23 120.2
C19 C24 H24 119.7
C23 C24 C19 120.6(5)
C23 C24 H24 119.7
C26 C25 P1 123.1(4)
C30 C25 P1 118.4(4)
C30 C25 C26 118.4(4)
C25 C26 H26 119.6
C25 C26 C27 120.8(6)
C27 C26 H26 119.6
C26 C27 H27 120.5
C28 C27 C26 119.1(6)
C28 C27 H27 120.5
C27 C28 H28 119.5
C29 C28 C27 121.0(5)
C29 C28 H28 119.5
C28 C29 H29 120.2
C28 C29 C30 119.6(6)
C30 C29 H29 120.2
C25 C30 C29 121.2(6)
C25 C30 H30 119.4
C29 C30 H30 119.4

loop_
_geom_bond_atom_site_label_1
_geom_bond_atom_site_label_2
_geom_bond_distance
Pt1 P1 2.2097(12)
Pt1 O1 2.102(3)
Pt1 N1 2.077(4)
Pt1 C1 1.979(5)
P1 C18 1.822(5)
P1 C19 1.815(4)
P1 C25 1.811(4)
O1 C12 1.268(6)
O2 C12 1.237(5)
O3 H3A 0.8497
O3 H3B 0.8502
N1 C7 1.336(6)
N1 C11 1.356(6)
C1 C2 1.418(6)
C1 C6 1.412(7)
C2 H2 0.9300
C2 C3 1.394(7)
C3 H3 0.9300
C3 C4 1.378(8)
C4 H4 0.9300
C4 C5 1.364(7)
C5 H5 0.9300
C5 C6 1.387(7)
C6 C7 1.465(6)
C7 C8 1.393(7)
C8 H8 0.9300
C8 C9 1.374(7)
C9 H9 0.9300
C9 C10 1.371(9)
C10 H10 0.9300
C10 C11 1.376(7)
C11 H11 0.9300
C12 C13 1.515(6)
C13 C14 1.398(6)
C13 C18 1.411(6)
C14 H14 0.9300
C14 C15 1.368(7)
C15 H15 0.9300
C15 C16 1.373(6)
C16 H16 0.9300
C16 C17 1.377(7)
C17 H17 0.9300
C17 C18 1.387(6)
C19 C20 1.392(6)
C19 C24 1.386(6)
C20 H20 0.9300
C20 C21 1.394(6)
C21 H21 0.9300
C21 C22 1.376(7)
C22 H22 0.9300
C22 C23 1.370(8)
C23 H23 0.9300
C23 C24 1.386(6)
C24 H24 0.9300
C25 C26 1.382(7)
C25 C30 1.378(7)
C26 H26 0.9300
C26 C27 1.397(7)
C27 H27 0.9300
C27 C28 1.374(9)
C28 H28 0.9300
C28 C29 1.362(9)
C29 H29 0.9300
C29 C30 1.387(6)
C30 H30 0.9300

loop_
_geom_torsion_atom_site_label_1
_geom_torsion_atom_site_label_2
_geom_torsion_atom_site_label_3
_geom_torsion_atom_site_label_4
_geom_torsion
Pt1 P1 C18 C13 -39.8(4)
Pt1 P1 C18 C17 138.2(4)
Pt1 P1 C19 C20 -47.3(4)
Pt1 P1 C19 C24 136.5(4)
Pt1 P1 C25 C26 138.6(4)
Pt1 P1 C25 C30 -42.9(4)
Pt1 O1 C12 O2 172.2(3)
Pt1 O1 C12 C13 -8.1(7)
Pt1 N1 C7 C6 -7.4(5)
Pt1 N1 C7 C8 174.0(3)
Pt1 N1 C11 C10 -173.0(4)
Pt1 C1 C2 C3 -176.6(4)
Pt1 C1 C6 C5 178.5(3)
Pt1 C1 C6 C7 -0.4(5)
P1 Pt1 O1 C12 -28.3(4)
P1 Pt1 N1 C7 -102.3(10)
P1 Pt1 N1 C11 71.2(11)
P1 Pt1 C1 C2 -15.4(4)
P1 Pt1 C1 C6 170.5(3)
P1 C19 C20 C21 -175.8(4)
P1 C19 C24 C23 175.9(4)
P1 C25 C26 C27 177.8(4)
P1 C25 C30 C29 -177.4(3)
O1 Pt1 P1 C18 42.75(17)
O1 Pt1 P1 C19 158.58(19)
O1 Pt1 P1 C25 -76.73(19)
O1 Pt1 N1 C7 177.7(3)
O1 Pt1 N1 C11 -8.8(4)
O1 Pt1 C1 C2 127.7(7)
O1 Pt1 C1 C6 -46.4(9)
O1 C12 C13 C14 -147.2(5)
O1 C12 C13 C18 31.4(7)
O2 C12 C13 C14 32.5(6)
O2 C12 C13 C18 -148.9(5)
N1 Pt1 P1 C18 -37.4(10)
N1 Pt1 P1 C19 78.4(10)
N1 Pt1 P1 C25 -156.9(9)
N1 Pt1 O1 C12 144.7(4)
N1 Pt1 C1 C2 171.5(4)
N1 Pt1 C1 C6 -2.6(3)
N1 C7 C8 C9 -0.3(7)
C1 Pt1 P1 C18 -144.14(19)
C1 Pt1 P1 C19 -28.3(2)
C1 Pt1 P1 C25 96.4(2)
C1 Pt1 O1 C12 -172.3(7)
C1 Pt1 N1 C7 5.7(3)
C1 Pt1 N1 C11 179.2(4)
C1 C2 C3 C4 0.2(8)
C1 C6 C7 N1 5.2(6)
C1 C6 C7 C8 -176.2(4)
C2 C1 C6 C5 3.6(6)
C2 C1 C6 C7 -175.3(4)
C2 C3 C4 C5 1.3(8)
C3 C4 C5 C6 -0.3(8)
C4 C5 C6 C1 -2.3(7)
C4 C5 C6 C7 176.5(4)
C5 C6 C7 N1 -173.7(4)
C5 C6 C7 C8 4.8(7)
C6 C1 C2 C3 -2.5(6)
C6 C7 C8 C9 -178.8(5)
C7 N1 C11 C10 0.1(7)
C7 C8 C9 C10 -0.1(8)
C8 C9 C10 C11 0.5(9)
C9 C10 C11 N1 -0.5(8)
C11 N1 C7 C6 179.0(4)
C11 N1 C7 C8 0.3(7)
C12 C13 C14 C15 177.5(4)
C12 C13 C18 P1 -1.8(6)
C12 C13 C18 C17 -179.9(4)
C13 C14 C15 C16 2.2(8)
C14 C13 C18 P1 176.7(3)
C14 C13 C18 C17 -1.3(7)
C14 C15 C16 C17 -0.5(8)
C15 C16 C17 C18 -2.1(8)
C16 C17 C18 P1 -175.1(4)
C16 C17 C18 C13 3.0(7)
C18 P1 C19 C20 71.3(4)
C18 P1 C19 C24 -104.9(4)
C18 P1 C25 C26 19.1(5)
C18 P1 C25 C30 -162.3(3)
C18 C13 C14 C15 -1.2(7)
C19 P1 C18 C13 -165.9(4)
C19 P1 C18 C17 12.0(4)
C19 P1 C25 C26 -89.7(4)
C19 P1 C25 C30 88.8(4)
C19 C20 C21 C22 -0.6(8)
C20 C19 C24 C23 -0.3(8)
C20 C21 C22 C23 0.4(9)
C21 C22 C23 C24 -0.1(10)
C22 C23 C24 C19 0.0(9)
C24 C19 C20 C21 0.6(8)
C25 P1 C18 C13 83.4(4)
C25 P1 C18 C17 -98.6(4)
C25 P1 C19 C20 -176.0(4)
C25 P1 C19 C24 7.8(5)
C25 C26 C27 C28 -0.2(8)
C26 C25 C30 C29 1.2(7)
C26 C27 C28 C29 0.7(9)
C27 C28 C29 C30 -0.2(9)
C28 C29 C30 C25 -0.7(8)
C30 C25 C26 C27 -0.7(7)
